data_7034092
loop_
_publ_author_name
'Al-Khafaji, Yahya'
'Sun, Xinsen'
'Prior, Timothy J.'
'Elsegood, Mark R. J.'
'Redshaw, Carl'

_publ_section_title
;
 Tetraphenolate niobium and tantalum complexes for the ring opening
 polymerization of \e-caprolactone.
;
_journal_issue 27
_journal_name_full 'Dalton transactions (Cambridge, England : 2003)'
_journal_page_first 12349
_journal_page_last 12356
_journal_paper_doi 10.1039/c5dt00272a
_journal_volume 44
_journal_year 2015
_chemical_formula_moiety 'C68 H92 Cl6 N2 Nb2 O4, 6(C2 H3 N)'
_chemical_formula_sum 'C80 H110 Cl6 N8 Nb2 O4'
_chemical_formula_weight 1646.27
_chemical_name_systematic
; 
 ? 
;
_space_group_crystal_system triclinic
_space_group_IT_number 2
_space_group_name_Hall '-P 1'
_space_group_name_H-M_alt 'P -1'
_symmetry_space_group_name_Hall '-P 1'
_symmetry_space_group_name_H-M 'P -1'
_atom_sites_solution_hydrogens geom
_atom_sites_solution_primary direct
_atom_sites_solution_secondary difmap
_audit_creation_method SHELXL-2014
_audit_update_record
;
2015-01-15 deposited with the CCDC.
2015-02-18 downloaded from the CCDC.
;
_cell_angle_alpha 72.153(13)
_cell_angle_beta 79.492(15)
_cell_angle_gamma 77.185(14)
_cell_formula_units_Z 1
_cell_length_a 10.8601(8)
_cell_length_b 12.1510(9)
_cell_length_c 17.9452(13)
_cell_measurement_temperature 100(2)
_cell_measurement_theta_max 25.0
_cell_measurement_theta_min 2.4
_cell_volume 2181.2(3)
_computing_cell_refinement
; 
Rigaku CrystalClear-SM Expert 3.1 b27 
;
_computing_data_collection
; 
Rigaku CrystalClear-SM Expert 3.1 b27 
;
_computing_data_reduction
; 
Rigaku CrystalClear-SM Expert 3.1 b27 
;
_computing_molecular_graphics 'Bruker SHELXTL'
_computing_publication_material 'Bruker SHELXTL'
_computing_structure_refinement 'SHELXL-2014 (Sheldrick, 2014)'
_computing_structure_solution 'SHELXS (Sheldrick, 2008)'
_diffrn_ambient_temperature 100(2)
_diffrn_detector CCD
_diffrn_detector_area_resol_mean 28.5714
_diffrn_measured_fraction_theta_full 0.954
_diffrn_measured_fraction_theta_max 0.979
_diffrn_measurement_device
;
AFC12 (Right): Kappa 3 circle
;
_diffrn_measurement_device_type
; 
Rigaku CrystalClear-SM Expert 3.1 b27 
;
_diffrn_measurement_method 'profile data from \w-scans'
_diffrn_measurement_specimen_support MiTeGen
_diffrn_radiation_monochromator Mirrors
_diffrn_radiation_type MoK\a
_diffrn_radiation_wavelength 0.71073
_diffrn_reflns_av_R_equivalents 0.0941
_diffrn_reflns_av_unetI/netI 0.1240
_diffrn_reflns_Laue_measured_fraction_full 0.954
_diffrn_reflns_Laue_measured_fraction_max 0.979
_diffrn_reflns_limit_h_max 10
_diffrn_reflns_limit_h_min -12
_diffrn_reflns_limit_k_max 14
_diffrn_reflns_limit_k_min -14
_diffrn_reflns_limit_l_max 21
_diffrn_reflns_limit_l_min -20
_diffrn_reflns_number 20034
_diffrn_reflns_point_group_measured_fraction_full 0.954
_diffrn_reflns_point_group_measured_fraction_max 0.979
_diffrn_reflns_theta_full 25.242
_diffrn_reflns_theta_max 25.029
_diffrn_reflns_theta_min 2.403
_diffrn_source 'Sealed Tube'
_diffrn_standards_decay_% 0
_diffrn_standards_interval_count 0
_diffrn_standards_interval_time 0
_diffrn_standards_number 0
_exptl_absorpt_coefficient_mu 0.495
_exptl_absorpt_correction_T_max 1.000
_exptl_absorpt_correction_T_min 0.614
_exptl_absorpt_correction_type multi-scan
_exptl_crystal_colour Orange
_exptl_crystal_density_diffrn 1.253
_exptl_crystal_description Plate
_exptl_crystal_F_000 862
_exptl_crystal_recrystallization_method 'Re-crystallisation from solvent: acetonitrile'
_exptl_crystal_size_max 0.050
_exptl_crystal_size_mid 0.040
_exptl_crystal_size_min 0.010
_refine_diff_density_max 1.358
_refine_diff_density_min -0.965
_refine_diff_density_rms 0.123
_refine_ls_extinction_method none
_refine_ls_goodness_of_fit_ref 1.045
_refine_ls_hydrogen_treatment constr
_refine_ls_matrix_type full
_refine_ls_number_parameters 546
_refine_ls_number_reflns 7527
_refine_ls_number_restraints 465
_refine_ls_restrained_S_all 1.052
_refine_ls_R_factor_all 0.1382
_refine_ls_R_factor_gt 0.0774
_refine_ls_shift/su_max 0.000
_refine_ls_shift/su_mean 0.000
_refine_ls_structure_factor_coef Fsqd
_refine_ls_weighting_details 'w=1/[\s^2^(Fo^2^)+(0.1042P)^2^+2.4637P] where P=(Fo^2^+2Fc^2^)/3'
_refine_ls_weighting_scheme calc
_refine_ls_wR_factor_gt 0.1761
_refine_ls_wR_factor_ref 0.2070
_reflns_Friedel_coverage 0.000
_reflns_number_gt 4629
_reflns_number_total 7527
_reflns_threshold_expression 'I > 2\s(I)'
_cod_data_source_file c5dt00272a2.cif
_cod_data_source_block cr514
_cod_depositor_comments
;
The following automatic conversions were performed:

'_exptl_absorpt_correction_type' value 'Multi-scan' changed to
'multi-scan' according to
/usr/data/users/saulius/crontab/automatic-downloads/rss-feeds/RSC/lib/dictionaries/cif_core.dic
dictionary named 'cif_core.dic' version 2.4.2 from 2011-04-26.

Automatic conversion script
Id: cif_fix_values 3008 2015-01-20 13:52:24Z robertas 

 Adding full bibliography for 7034090--7034096.cif.
;
_cod_original_cell_volume 2181.2(4)
_cod_database_code 7034092
_shelx_space_group_comment
; 
The symmetry employed for this shelxl refinement is uniquely defined 
by the following loop, which should always be used as a source of 
symmetry information in preference to the above space-group names. 
They are only intended as comments. 
;
_shelx_estimated_absorpt_t_min 0.976
_shelx_estimated_absorpt_t_max 0.995
_shelxl_version_number 2014-1

loop_
_space_group_symop_operation_xyz
'x, y, z'
'-x, -y, -z'

loop_
_atom_site_label
_atom_site_type_symbol
_atom_site_fract_x
_atom_site_fract_y
_atom_site_fract_z
_atom_site_U_iso_or_equiv
_atom_site_adp_type
_atom_site_occupancy
_atom_site_site_symmetry_order
_atom_site_calc_flag
_atom_site_refinement_flags_posn
_atom_site_refinement_flags_adp
_atom_site_refinement_flags_occupancy
_atom_site_disorder_assembly
_atom_site_disorder_group
Nb1 Nb 0.49707(7) 0.27876(6) 0.85054(3) 0.0251(2) Uani 1 1 d . . . . .
Cl1 Cl 0.59390(19) 0.08200(17) 0.90859(11) 0.0395(5) Uani 1 1 d . . . . .
Cl2 Cl 0.40869(19) 0.20704(17) 0.76603(10) 0.0364(5) Uani 1 1 d . . . . .
Cl3 Cl 0.5462(2) 0.33172(18) 0.95764(10) 0.0398(5) Uani 1 1 d . . . . .
O1 O 0.3964(4) 0.4276(4) 0.8163(2) 0.0247(11) Uani 1 1 d . . . . .
O2 O 0.6452(4) 0.3138(4) 0.7849(2) 0.0247(11) Uani 1 1 d . . . . .
C1 C 0.3620(6) 0.5417(6) 0.7733(3) 0.0208(15) Uani 1 1 d . . . . .
C2 C 0.2629(7) 0.6194(6) 0.8031(4) 0.0236(15) Uani 1 1 d . . . . .
C3 C 0.2459(7) 0.7363(6) 0.7588(4) 0.0256(16) Uani 1 1 d . . . . .
H3 H 0.1838 0.7914 0.7796 0.031 Uiso 1 1 calc R U . . .
C4 C 0.3152(7) 0.7775(6) 0.6854(4) 0.0243(16) Uani 1 1 d . . . . .
C5 C 0.4068(7) 0.6966(6) 0.6557(4) 0.0263(16) Uani 1 1 d . . . . .
H5 H 0.4554 0.7227 0.6061 0.032 Uiso 1 1 calc R U . . .
C6 C 0.4290(6) 0.5778(6) 0.6974(3) 0.0209(15) Uani 1 1 d . . . . .
C7 C 0.1725(6) 0.5776(6) 0.8790(4) 0.0287(17) Uani 1 1 d D . . . .
C8 C 0.2442(8) 0.5314(7) 0.9518(4) 0.038(2) Uani 1 1 d D . . . .
H8A H 0.3084 0.4624 0.9470 0.057 Uiso 1 1 calc R U . . .
H8B H 0.1839 0.5095 0.9993 0.057 Uiso 1 1 calc R U . . .
H8C H 0.2860 0.5928 0.9556 0.057 Uiso 1 1 calc R U . . .
C9 C 0.1103(7) 0.4821(6) 0.8699(4) 0.0312(17) Uani 1 1 d D . . . .
H9A H 0.1764 0.4186 0.8577 0.047 Uiso 1 1 calc R U . . .
H9B H 0.0568 0.5155 0.8271 0.047 Uiso 1 1 calc R U . . .
H9C H 0.0576 0.4508 0.9193 0.047 Uiso 1 1 calc R U . . .
C10 C 0.0654(7) 0.6780(7) 0.8928(4) 0.042(2) Uani 1 1 d D . . . .
H10A H 0.0058 0.6476 0.9387 0.062 Uiso 1 1 calc R U . . .
H10B H 0.0203 0.7120 0.8461 0.062 Uiso 1 1 calc R U . . .
H10C H 0.1018 0.7388 0.9023 0.062 Uiso 1 1 calc R U . . .
C11 C 0.2935(7) 0.9075(6) 0.6389(4) 0.0391(18) Uani 1 1 d D U . . .
C12_a C 0.1956(15) 0.9836(13) 0.6811(8) 0.049(4) Uani 0.556(11) 1 d D U P A 1
H12A_a H 0.2175 0.9708 0.7341 0.073 Uiso 0.556(11) 1 calc R U P A 1
H12B_a H 0.1117 0.9633 0.6852 0.073 Uiso 0.556(11) 1 calc R U P A 1
H12C_a H 0.1937 1.0664 0.6516 0.073 Uiso 0.556(11) 1 calc R U P A 1
C13_a C 0.2692(19) 0.9187(13) 0.5573(7) 0.056(4) Uani 0.556(11) 1 d D U P A 1
H13A_a H 0.2554 1.0019 0.5274 0.084 Uiso 0.556(11) 1 calc R U P A 1
H13B_a H 0.1934 0.8857 0.5600 0.084 Uiso 0.556(11) 1 calc R U P A 1
H13C_a H 0.3428 0.8760 0.5309 0.084 Uiso 0.556(11) 1 calc R U P A 1
C14_a C 0.4256(12) 0.9477(13) 0.6312(10) 0.054(4) Uani 0.556(11) 1 d D U P A 1
H14A_a H 0.4443 0.9425 0.6837 0.080 Uiso 0.556(11) 1 calc R U P A 1
H14B_a H 0.4211 1.0290 0.5981 0.080 Uiso 0.556(11) 1 calc R U P A 1
H14C_a H 0.4931 0.8964 0.6071 0.080 Uiso 0.556(11) 1 calc R U P A 1
C12X_b C 0.1496(13) 0.9397(16) 0.6224(11) 0.048(4) Uani 0.444(11) 1 d D U P A 2
H12D_b H 0.0943 0.9190 0.6724 0.072 Uiso 0.444(11) 1 calc R U P A 2
H12E_b H 0.1373 0.8958 0.5875 0.072 Uiso 0.444(11) 1 calc R U P A 2
H12F_b H 0.1281 1.0241 0.5971 0.072 Uiso 0.444(11) 1 calc R U P A 2
C13X_b C 0.3666(19) 0.9429(16) 0.5567(8) 0.045(5) Uani 0.444(11) 1 d D U P A 2
H13D_b H 0.3435 1.0278 0.5337 0.067 Uiso 0.444(11) 1 calc R U P A 2
H13E_b H 0.3451 0.9013 0.5232 0.067 Uiso 0.444(11) 1 calc R U P A 2
H13F_b H 0.4582 0.9222 0.5605 0.067 Uiso 0.444(11) 1 calc R U P A 2
C14X_b C 0.300(2) 0.9903(14) 0.6861(9) 0.044(4) Uani 0.444(11) 1 d D U P A 2
H14D_b H 0.2532 0.9664 0.7387 0.066 Uiso 0.444(11) 1 calc R U P A 2
H14E_b H 0.2631 1.0707 0.6588 0.066 Uiso 0.444(11) 1 calc R U P A 2
H14F_b H 0.3896 0.9873 0.6911 0.066 Uiso 0.444(11) 1 calc R U P A 2
C15 C 0.5241(6) 0.4882(6) 0.6633(4) 0.0230(15) Uani 1 1 d . . . . .
H15 H 0.5020 0.4097 0.6939 0.028 Uiso 1 1 calc R U . . .
C16 C 0.5136(6) 0.5012(6) 0.5763(3) 0.0199(14) Uani 1 1 d . . . . .
C17 C 0.3975(6) 0.5406(7) 0.5474(4) 0.0286(17) Uani 1 1 d . . . . .
H17 H 0.3252 0.5673 0.5801 0.034 Uiso 1 1 calc R U . . .
C18 C 0.6158(7) 0.4579(7) 0.5287(4) 0.0296(17) Uani 1 1 d . . . . .
H18 H 0.6959 0.4268 0.5481 0.035 Uiso 1 1 calc R U . . .
C19 C 0.7202(6) 0.3890(6) 0.7330(4) 0.0212(15) Uani 1 1 d . . . . .
C20 C 0.8512(7) 0.3716(6) 0.7370(4) 0.0274(16) Uani 1 1 d . . . . .
C21 C 0.9149(7) 0.4622(6) 0.6893(4) 0.0279(16) Uani 1 1 d . . . . .
H21 H 1.0029 0.4548 0.6923 0.034 Uiso 1 1 calc R U . . .
C22 C 0.8542(7) 0.5637(7) 0.6370(4) 0.0300(17) Uani 1 1 d . . . . .
C23 C 0.7284(6) 0.5703(6) 0.6310(4) 0.0256(16) Uani 1 1 d . . . . .
H23 H 0.6870 0.6362 0.5943 0.031 Uiso 1 1 calc R U . . .
C24 C 0.6594(6) 0.4838(6) 0.6768(4) 0.0232(15) Uani 1 1 d . . . . .
C25 C 0.9241(6) 0.2583(6) 0.7895(4) 0.0320(17) Uani 1 1 d D . . . .
C26 C 0.8859(8) 0.2505(8) 0.8777(4) 0.041(2) Uani 1 1 d D . . . .
H26A H 0.9305 0.1766 0.9095 0.062 Uiso 1 1 calc R U . . .
H26B H 0.7938 0.2532 0.8907 0.062 Uiso 1 1 calc R U . . .
H26C H 0.9090 0.3167 0.8890 0.062 Uiso 1 1 calc R U . . .
C27 C 0.8973(8) 0.1497(7) 0.7726(5) 0.043(2) Uani 1 1 d D . . . .
H27A H 0.9231 0.1543 0.7166 0.064 Uiso 1 1 calc R U . . .
H27B H 0.8061 0.1472 0.7855 0.064 Uiso 1 1 calc R U . . .
H27C H 0.9455 0.0786 0.8048 0.064 Uiso 1 1 calc R U . . .
C28 C 1.0683(6) 0.2532(7) 0.7719(5) 0.040(2) Uani 1 1 d D . . . .
H28A H 1.0958 0.2554 0.7164 0.060 Uiso 1 1 calc R U . . .
H28B H 1.1112 0.1802 0.8057 0.060 Uiso 1 1 calc R U . . .
H28C H 1.0901 0.3206 0.7824 0.060 Uiso 1 1 calc R U . . .
C29 C 0.9264(7) 0.6623(7) 0.5874(4) 0.0400(18) Uani 1 1 d D U . . .
C30_a C 1.0658(8) 0.6351(10) 0.5941(7) 0.046(3) Uani 0.759(11) 1 d D U P B 1
H30A_a H 1.1032 0.5608 0.5815 0.068 Uiso 0.759(11) 1 calc R U P B 1
H30B_a H 1.0787 0.6283 0.6481 0.068 Uiso 0.759(11) 1 calc R U P B 1
H30C_a H 1.1068 0.6983 0.5572 0.068 Uiso 0.759(11) 1 calc R U P B 1
C31_a C 0.9126(11) 0.6815(11) 0.4975(5) 0.049(3) Uani 0.759(11) 1 d D U P B 1
H31A_a H 0.8222 0.6995 0.4904 0.074 Uiso 0.759(11) 1 calc R U P B 1
H31B_a H 0.9529 0.6098 0.4821 0.074 Uiso 0.759(11) 1 calc R U P B 1
H31C_a H 0.9542 0.7469 0.4644 0.074 Uiso 0.759(11) 1 calc R U P B 1
C32_a C 0.8629(10) 0.7748(9) 0.6068(7) 0.044(3) Uani 0.759(11) 1 d D U P B 1
H32A_a H 0.7719 0.7889 0.6021 0.066 Uiso 0.759(11) 1 calc R U P B 1
H32B_a H 0.9012 0.8400 0.5702 0.066 Uiso 0.759(11) 1 calc R U P B 1
H32C_a H 0.8742 0.7689 0.6610 0.066 Uiso 0.759(11) 1 calc R U P B 1
C30X_b C 0.995(3) 0.694(3) 0.6470(16) 0.050(7) Uani 0.241(11) 1 d D U P B 2
H30D_b H 1.0454 0.6220 0.6775 0.075 Uiso 0.241(11) 1 calc R U P B 2
H30E_b H 0.9316 0.7294 0.6830 0.075 Uiso 0.241(11) 1 calc R U P B 2
H30F_b H 1.0520 0.7493 0.6173 0.075 Uiso 0.241(11) 1 calc R U P B 2
C31X_b C 1.038(2) 0.620(3) 0.5318(16) 0.045(7) Uani 0.241(11) 1 d D U P B 2
H31D_b H 1.0851 0.5450 0.5603 0.067 Uiso 0.241(11) 1 calc R U P B 2
H31E_b H 1.0938 0.6784 0.5121 0.067 Uiso 0.241(11) 1 calc R U P B 2
H31F_b H 1.0053 0.6095 0.4874 0.067 Uiso 0.241(11) 1 calc R U P B 2
C32X_b C 0.850(2) 0.7800(18) 0.5488(18) 0.043(6) Uani 0.241(11) 1 d D U P B 2
H32D_b H 0.9085 0.8345 0.5201 0.064 Uiso 0.241(11) 1 calc R U P B 2
H32E_b H 0.7935 0.8114 0.5894 0.064 Uiso 0.241(11) 1 calc R U P B 2
H32F_b H 0.7998 0.7703 0.5120 0.064 Uiso 0.241(11) 1 calc R U P B 2
N1 N 0.3287(7) 0.2198(6) 0.9377(3) 0.0359(16) Uani 1 1 d . . . . .
C33 C 0.2487(8) 0.1757(7) 0.9785(4) 0.037(2) Uani 1 1 d . . . . .
C34 C 0.1468(7) 0.1184(7) 1.0316(5) 0.039(2) Uani 1 1 d . . . . .
H34A H 0.1589 0.0369 1.0296 0.059 Uiso 1 1 calc R U . . .
H34B H 0.0641 0.1607 1.0149 0.059 Uiso 1 1 calc R U . . .
H34C H 0.1495 0.1194 1.0857 0.059 Uiso 1 1 calc R U . . .
N2 N 0.1579(9) 0.9436(7) 0.9151(4) 0.056(2) Uani 1 1 d . . . . .
C35 C 0.2645(10) 0.9236(7) 0.8982(5) 0.042(2) Uani 1 1 d . . . . .
C36 C 0.3990(9) 0.8989(9) 0.8758(6) 0.056(3) Uani 1 1 d . . . . .
H36A H 0.4269 0.9692 0.8384 0.084 Uiso 1 1 calc R U . . .
H36B H 0.4192 0.8346 0.8509 0.084 Uiso 1 1 calc R U . . .
H36C H 0.4431 0.8761 0.9227 0.084 Uiso 1 1 calc R U . . .
N3 N 0.7417(10) 0.7885(10) 0.8352(7) 0.095(4) Uani 1 1 d . . . . .
C37 C 0.6963(11) 0.7114(11) 0.8374(6) 0.062(3) Uani 1 1 d . . . . .
C38 C 0.6424(12) 0.6144(10) 0.8407(6) 0.071(3) Uani 1 1 d . . . . .
H38A H 0.6017 0.5834 0.8943 0.106 Uiso 1 1 calc R U . . .
H38B H 0.7094 0.5530 0.8262 0.106 Uiso 1 1 calc R U . . .
H38C H 0.5788 0.6391 0.8037 0.106 Uiso 1 1 calc R U . . .
N4_a N 0.892(2) 0.085(3) 0.5756(13) 0.178(11) Uani 0.698(14) 1 d D U P C 1
C39_a C 0.791(2) 0.082(2) 0.6183(12) 0.106(7) Uani 0.698(14) 1 d D U P C 1
C40_a C 0.703(2) 0.034(2) 0.6821(15) 0.124(9) Uani 0.698(14) 1 d D U P C 1
H40A_a H 0.7393 0.0129 0.7316 0.187 Uiso 0.698(14) 1 calc R U P C 1
H40B_a H 0.6826 -0.0364 0.6745 0.187 Uiso 0.698(14) 1 calc R U P C 1
H40C_a H 0.6246 0.0923 0.6841 0.187 Uiso 0.698(14) 1 calc R U P C 1
N4X_b N 0.449(3) 0.217(3) 0.5509(18) 0.087(11) Uani 0.302(14) 1 d D U P C 2
C39X_b C 0.539(4) 0.185(5) 0.589(3) 0.113(15) Uani 0.302(14) 1 d D U P C 2
C40X_b C 0.647(3) 0.144(5) 0.631(2) 0.093(12) Uani 0.302(14) 1 d D U P C 2
H40D_b H 0.6332 0.1785 0.6751 0.139 Uiso 0.302(14) 1 calc R U P C 2
H40E_b H 0.7223 0.1683 0.5951 0.139 Uiso 0.302(14) 1 calc R U P C 2
H40F_b H 0.6607 0.0584 0.6507 0.139 Uiso 0.302(14) 1 calc R U P C 2

loop_
_atom_site_aniso_label
_atom_site_aniso_U_11
_atom_site_aniso_U_22
_atom_site_aniso_U_33
_atom_site_aniso_U_23
_atom_site_aniso_U_13
_atom_site_aniso_U_12
Nb1 0.0330(4) 0.0253(4) 0.0118(3) 0.0039(2) -0.0047(2) -0.0055(3)
Cl1 0.0406(12) 0.0330(11) 0.0339(10) 0.0076(9) -0.0090(9) -0.0046(9)
Cl2 0.0481(12) 0.0366(11) 0.0266(9) -0.0030(8) -0.0110(8) -0.0147(9)
Cl3 0.0554(13) 0.0439(12) 0.0206(9) -0.0051(9) -0.0129(9) -0.0085(10)
O1 0.029(3) 0.029(3) 0.011(2) 0.003(2) -0.0016(19) -0.006(2)
O2 0.026(3) 0.027(3) 0.018(2) 0.001(2) -0.007(2) -0.005(2)
C1 0.026(4) 0.024(4) 0.007(3) 0.007(3) -0.004(3) -0.006(3)
C2 0.036(4) 0.023(4) 0.010(3) -0.001(3) -0.002(3) -0.009(3)
C3 0.027(4) 0.030(4) 0.019(3) -0.008(3) 0.002(3) -0.007(3)
C4 0.037(4) 0.020(4) 0.017(3) -0.002(3) -0.002(3) -0.011(3)
C5 0.032(4) 0.035(4) 0.008(3) 0.003(3) 0.002(3) -0.015(3)
C6 0.024(4) 0.028(4) 0.010(3) 0.001(3) -0.005(3) -0.007(3)
C7 0.035(4) 0.032(4) 0.015(3) -0.004(3) 0.004(3) -0.006(3)
C8 0.058(5) 0.041(5) 0.014(3) -0.007(3) 0.003(3) -0.014(4)
C9 0.038(4) 0.032(4) 0.018(3) 0.001(3) 0.004(3) -0.011(4)
C10 0.047(5) 0.038(5) 0.028(4) -0.002(4) 0.013(4) -0.006(4)
C11 0.067(5) 0.018(4) 0.022(3) 0.007(3) -0.005(3) -0.002(3)
C12_a 0.069(8) 0.031(8) 0.032(6) 0.004(6) -0.010(6) 0.005(6)
C13_a 0.105(12) 0.023(8) 0.027(5) 0.009(5) -0.017(6) -0.003(8)
C14_a 0.077(7) 0.025(8) 0.051(9) -0.003(7) -0.003(6) -0.009(6)
C12X_b 0.070(7) 0.023(9) 0.038(9) 0.007(7) -0.012(6) 0.001(6)
C13X_b 0.077(10) 0.025(9) 0.023(6) 0.002(6) -0.001(6) -0.006(8)
C14X_b 0.072(11) 0.025(8) 0.025(7) 0.004(6) -0.001(7) -0.009(8)
C15 0.030(4) 0.025(4) 0.011(3) 0.000(3) 0.001(3) -0.008(3)
C16 0.022(4) 0.024(4) 0.010(3) 0.000(3) -0.002(3) -0.003(3)
C17 0.018(4) 0.050(5) 0.015(3) -0.011(3) 0.004(3) -0.003(3)
C18 0.027(4) 0.041(5) 0.018(3) -0.006(3) -0.010(3) 0.002(3)
C19 0.028(4) 0.022(4) 0.014(3) -0.003(3) -0.002(3) -0.009(3)
C20 0.028(4) 0.029(4) 0.022(3) -0.005(3) -0.008(3) 0.003(3)
C21 0.026(4) 0.033(4) 0.026(4) -0.008(3) -0.001(3) -0.008(3)
C22 0.033(4) 0.032(4) 0.020(3) -0.002(3) 0.002(3) -0.007(3)
C23 0.025(4) 0.028(4) 0.017(3) -0.001(3) -0.003(3) 0.001(3)
C24 0.029(4) 0.026(4) 0.013(3) -0.003(3) -0.003(3) -0.004(3)
C25 0.029(4) 0.031(4) 0.034(4) -0.004(4) -0.005(3) -0.009(3)
C26 0.044(5) 0.049(5) 0.026(4) 0.003(4) -0.014(4) -0.009(4)
C27 0.033(5) 0.039(5) 0.047(5) 0.000(4) -0.009(4) -0.001(4)
C28 0.029(4) 0.033(5) 0.052(5) -0.002(4) -0.017(4) 0.002(4)
C29 0.034(4) 0.033(4) 0.045(4) 0.000(3) 0.002(3) -0.011(3)
C30_a 0.036(5) 0.036(6) 0.053(6) 0.003(5) 0.002(4) -0.010(4)
C31_a 0.045(6) 0.056(7) 0.037(5) 0.005(4) 0.007(4) -0.024(6)
C32_a 0.033(5) 0.037(5) 0.054(7) -0.004(5) 0.003(5) -0.011(4)
C30X_b 0.060(14) 0.032(15) 0.054(11) 0.001(10) -0.008(10) -0.021(11)
C31X_b 0.033(10) 0.044(15) 0.053(12) -0.006(11) 0.000(8) -0.012(9)
C32X_b 0.034(11) 0.031(9) 0.053(13) 0.006(8) 0.005(10) -0.018(8)
N1 0.048(4) 0.034(4) 0.018(3) 0.004(3) 0.012(3) -0.021(3)
C33 0.043(5) 0.038(5) 0.023(4) -0.001(4) -0.014(4) 0.003(4)
C34 0.033(4) 0.042(5) 0.038(4) -0.007(4) 0.001(4) -0.008(4)
N2 0.060(6) 0.060(5) 0.041(4) -0.006(4) -0.007(4) -0.007(4)
C35 0.065(7) 0.031(5) 0.026(4) 0.001(4) -0.012(4) -0.008(5)
C36 0.066(7) 0.045(6) 0.049(5) 0.011(5) -0.017(5) -0.019(5)
N3 0.082(7) 0.092(8) 0.134(10) -0.065(8) -0.014(7) -0.019(6)
C37 0.073(7) 0.070(8) 0.056(6) -0.036(6) -0.016(5) -0.008(6)
C38 0.102(9) 0.064(7) 0.052(6) -0.025(6) -0.006(6) -0.015(7)
N4_a 0.145(15) 0.31(3) 0.118(14) -0.076(17) 0.002(10) -0.112(17)
C39_a 0.118(14) 0.166(19) 0.075(11) -0.048(12) -0.028(8) -0.072(14)
C40_a 0.140(17) 0.16(2) 0.112(13) -0.082(14) 0.012(11) -0.076(16)
N4X_b 0.087(19) 0.13(3) 0.065(18) -0.041(18) 0.042(14) -0.079(19)
C39X_b 0.10(2) 0.16(3) 0.10(2) -0.04(2) 0.020(17) -0.08(2)
C40X_b 0.076(18) 0.16(3) 0.057(18) -0.043(19) 0.053(13) -0.08(2)

loop_
_atom_type_symbol
_atom_type_description
_atom_type_scat_dispersion_real
_atom_type_scat_dispersion_imag
_atom_type_scat_source
C C 0.0033 0.0016 'International Tables Vol C Tables 4.2.6.8 and 6.1.1.4'
H H 0.0000 0.0000 'International Tables Vol C Tables 4.2.6.8 and 6.1.1.4'
Cl Cl 0.1484 0.1585 'International Tables Vol C Tables 4.2.6.8 and 6.1.1.4'
N N 0.0061 0.0033 'International Tables Vol C Tables 4.2.6.8 and 6.1.1.4'
Nb Nb -2.0727 0.6215 'International Tables Vol C Tables 4.2.6.8 and 6.1.1.4'
O O 0.0106 0.0060 'International Tables Vol C Tables 4.2.6.8 and 6.1.1.4'

loop_
_geom_angle_atom_site_label_1
_geom_angle_atom_site_label_2
_geom_angle_atom_site_label_3
_geom_angle
_geom_angle_site_symmetry_3
O2 Nb1 O1 96.6(2) .
O2 Nb1 N1 174.2(2) .
O1 Nb1 N1 89.0(2) .
O2 Nb1 Cl1 92.95(15) .
O1 Nb1 Cl1 170.45(14) .
N1 Nb1 Cl1 81.49(18) .
O2 Nb1 Cl3 94.97(14) .
O1 Nb1 Cl3 90.52(14) .
N1 Nb1 Cl3 83.40(17) .
Cl1 Nb1 Cl3 88.39(7) .
O2 Nb1 Cl2 98.44(14) .
O1 Nb1 Cl2 90.46(15) .
N1 Nb1 Cl2 83.00(17) .
Cl1 Nb1 Cl2 88.39(7) .
Cl3 Nb1 Cl2 166.35(7) .
C1 O1 Nb1 159.5(4) .
C19 O2 Nb1 153.8(4) .
O1 C1 C2 121.5(5) .
O1 C1 C6 117.1(6) .
C2 C1 C6 121.3(6) .
C3 C2 C1 116.7(6) .
C3 C2 C7 120.8(6) .
C1 C2 C7 122.5(6) .
C2 C3 C4 123.6(6) .
C5 C4 C3 117.9(6) .
C5 C4 C11 120.4(6) .
C3 C4 C11 121.7(6) .
C4 C5 C6 121.4(6) .
C5 C6 C1 118.6(6) .
C5 C6 C15 121.5(6) .
C1 C6 C15 119.9(6) .
C9 C7 C10 107.4(6) .
C9 C7 C8 110.6(6) .
C10 C7 C8 107.5(6) .
C9 C7 C2 108.8(5) .
C10 C7 C2 111.3(6) .
C8 C7 C2 111.2(6) .
C13_a C11 C12_a 114.3(10) .
C14X_b C11 C13X_b 110.5(10) .
C13_a C11 C4 109.3(8) .
C12_a C11 C4 113.5(8) .
C14X_b C11 C4 113.9(8) .
C13X_b C11 C4 118.0(9) .
C14X_b C11 C12X_b 103.3(10) .
C13X_b C11 C12X_b 103.3(10) .
C4 C11 C12X_b 106.1(8) .
C13_a C11 C14_a 107.1(10) .
C12_a C11 C14_a 107.1(9) .
C4 C11 C14_a 104.8(8) .
C6 C15 C24 112.1(5) .
C6 C15 C16 113.6(5) .
C24 C15 C16 112.3(5) .
C17 C16 C18 118.0(6) .
C17 C16 C15 120.7(6) .
C18 C16 C15 120.6(6) .
C16 C17 C18 121.4(6) 2_666
C16 C18 C17 120.5(6) 2_666
O2 C19 C20 121.1(6) .
O2 C19 C24 117.1(6) .
C20 C19 C24 121.8(6) .
C21 C20 C19 116.3(6) .
C21 C20 C25 121.0(6) .
C19 C20 C25 122.7(6) .
C20 C21 C22 123.0(7) .
C23 C22 C21 117.6(7) .
C23 C22 C29 121.0(7) .
C21 C22 C29 121.4(6) .
C22 C23 C24 122.3(7) .
C23 C24 C19 118.4(6) .
C23 C24 C15 120.9(6) .
C19 C24 C15 120.7(6) .
C28 C25 C27 106.5(6) .
C28 C25 C26 107.6(6) .
C27 C25 C26 109.7(6) .
C28 C25 C20 111.7(6) .
C27 C25 C20 109.9(6) .
C26 C25 C20 111.2(6) .
C30_a C29 C32_a 112.2(8) .
C32X_b C29 C31X_b 112.9(15) .
C30_a C29 C22 114.0(7) .
C32_a C29 C22 109.2(7) .
C32X_b C29 C22 118.4(13) .
C31X_b C29 C22 112.4(14) .
C30_a C29 C31_a 106.8(7) .
C32_a C29 C31_a 106.6(8) .
C22 C29 C31_a 107.6(7) .
C32X_b C29 C30X_b 102.3(15) .
C31X_b C29 C30X_b 102.6(14) .
C22 C29 C30X_b 106.1(13) .
C33 N1 Nb1 170.3(6) .
N1 C33 C34 179.4(9) .
N2 C35 C36 179.2(10) .
N3 C37 C38 178.8(13) .
N4_a C39_a C40_a 157(3) .
N4X_b C39X_b C40X_b 177(5) .

loop_
_geom_bond_atom_site_label_1
_geom_bond_atom_site_label_2
_geom_bond_distance
_geom_bond_site_symmetry_2
Nb1 O2 1.860(5) .
Nb1 O1 1.879(5) .
Nb1 N1 2.270(6) .
Nb1 Cl1 2.380(2) .
Nb1 Cl3 2.3828(19) .
Nb1 Cl2 2.3860(19) .
O1 C1 1.371(8) .
O2 C19 1.378(8) .
C1 C2 1.408(9) .
C1 C6 1.411(8) .
C2 C3 1.389(10) .
C2 C7 1.546(9) .
C3 C4 1.397(9) .
C4 C5 1.390(10) .
C4 C11 1.532(10) .
C5 C6 1.397(10) .
C6 C15 1.519(9) .
C7 C9 1.528(9) .
C7 C10 1.534(9) .
C7 C8 1.535(8) .
C11 C13_a 1.496(11) .
C11 C12_a 1.503(11) .
C11 C14X_b 1.521(12) .
C11 C13X_b 1.525(12) .
C11 C12X_b 1.584(12) .
C11 C14_a 1.585(12) .
C15 C24 1.519(10) .
C15 C16 1.543(8) .
C16 C17 1.380(9) .
C16 C18 1.382(9) .
C17 C18 1.395(9) 2_666
C18 C17 1.395(9) 2_666
C19 C20 1.404(10) .
C19 C24 1.405(9) .
C20 C21 1.402(10) .
C20 C25 1.550(10) .
C21 C22 1.411(10) .
C22 C23 1.373(10) .
C22 C29 1.533(10) .
C23 C24 1.391(10) .
C25 C28 1.531(9) .
C25 C27 1.537(9) .
C25 C26 1.541(8) .
C29 C30_a 1.495(10) .
C29 C32_a 1.501(10) .
C29 C32X_b 1.511(14) .
C29 C31X_b 1.521(15) .
C29 C31_a 1.589(11) .
C29 C30X_b 1.589(14) .
N1 C33 1.146(10) .
C33 C34 1.474(11) .
N2 C35 1.134(11) .
C35 C36 1.432(14) .
N3 C37 1.139(13) .
C37 C38 1.409(15) .
N4_a C39_a 1.21(2) .
C39_a C40_a 1.42(3) .
N4X_b C39X_b 1.22(3) .
C39X_b C40X_b 1.43(3) .

loop_
_geom_torsion_atom_site_label_1
_geom_torsion_atom_site_label_2
_geom_torsion_atom_site_label_3
_geom_torsion_atom_site_label_4
_geom_torsion
_geom_torsion_site_symmetry_4
O2 Nb1 O1 C1 4.6(12) .
N1 Nb1 O1 C1 -176.9(12) .
Cl3 Nb1 O1 C1 99.7(12) .
Cl2 Nb1 O1 C1 -93.9(12) .
O1 Nb1 O2 C19 11.5(9) .
Cl1 Nb1 O2 C19 -168.3(9) .
Cl3 Nb1 O2 C19 -79.6(9) .
Cl2 Nb1 O2 C19 102.9(9) .
Nb1 O1 C1 C2 -157.9(9) .
Nb1 O1 C1 C6 23.0(15) .
O1 C1 C2 C3 172.5(6) .
C6 C1 C2 C3 -8.3(10) .
O1 C1 C2 C7 -10.2(10) .
C6 C1 C2 C7 169.0(6) .
C1 C2 C3 C4 4.6(10) .
C7 C2 C3 C4 -172.8(6) .
C2 C3 C4 C5 -0.7(10) .
C2 C3 C4 C11 -179.7(7) .
C3 C4 C5 C6 0.3(10) .
C11 C4 C5 C6 179.4(6) .
C4 C5 C6 C1 -4.1(10) .
C4 C5 C6 C15 176.7(6) .
O1 C1 C6 C5 -172.6(6) .
C2 C1 C6 C5 8.2(10) .
O1 C1 C6 C15 6.6(9) .
C2 C1 C6 C15 -172.5(6) .
C3 C2 C7 C9 121.3(7) .
C1 C2 C7 C9 -55.9(8) .
C3 C2 C7 C10 3.2(9) .
C1 C2 C7 C10 -174.0(6) .
C3 C2 C7 C8 -116.7(7) .
C1 C2 C7 C8 66.1(8) .
C5 C4 C11 C13_a 53.9(11) .
C3 C4 C11 C13_a -127.1(10) .
C5 C4 C11 C12_a -177.2(9) .
C3 C4 C11 C12_a 1.8(12) .
C5 C4 C11 C14X_b -126.7(11) .
C3 C4 C11 C14X_b 52.3(12) .
C5 C4 C11 C13X_b 5.3(13) .
C3 C4 C11 C13X_b -175.7(10) .
C5 C4 C11 C12X_b 120.4(9) .
C3 C4 C11 C12X_b -60.6(10) .
C5 C4 C11 C14_a -60.7(9) .
C3 C4 C11 C14_a 118.4(9) .
C5 C6 C15 C24 83.6(7) .
C1 C6 C15 C24 -95.7(7) .
C5 C6 C15 C16 -45.1(9) .
C1 C6 C15 C16 135.7(6) .
C6 C15 C16 C17 -32.4(9) .
C24 C15 C16 C17 -160.9(7) .
C6 C15 C16 C18 157.1(7) .
C24 C15 C16 C18 28.6(9) .
C18 C16 C17 C18 -2.9(13) 2_666
C15 C16 C17 C18 -173.7(7) 2_666
C17 C16 C18 C17 2.9(12) 2_666
C15 C16 C18 C17 173.7(7) 2_666
Nb1 O2 C19 C20 140.7(7) .
Nb1 O2 C19 C24 -38.6(12) .
O2 C19 C20 C21 -171.0(6) .
C24 C19 C20 C21 8.3(9) .
O2 C19 C20 C25 10.3(10) .
C24 C19 C20 C25 -170.4(6) .
C19 C20 C21 C22 -2.7(10) .
C25 C20 C21 C22 176.1(6) .
C20 C21 C22 C23 -2.8(10) .
C20 C21 C22 C29 178.4(7) .
C21 C22 C23 C24 3.0(10) .
C29 C22 C23 C24 -178.2(6) .
C22 C23 C24 C19 2.3(10) .
C22 C23 C24 C15 -174.3(6) .
O2 C19 C24 C23 171.0(6) .
C20 C19 C24 C23 -8.3(9) .
O2 C19 C24 C15 -12.4(9) .
C20 C19 C24 C15 168.4(6) .
C6 C15 C24 C23 -77.0(7) .
C16 C15 C24 C23 52.4(8) .
C6 C15 C24 C19 106.5(7) .
C16 C15 C24 C19 -124.2(6) .
C21 C20 C25 C28 -8.6(9) .
C19 C20 C25 C28 170.0(6) .
C21 C20 C25 C27 -126.7(7) .
C19 C20 C25 C27 52.0(8) .
C21 C20 C25 C26 111.7(7) .
C19 C20 C25 C26 -69.7(8) .
C23 C22 C29 C30_a -173.3(7) .
C21 C22 C29 C30_a 5.5(10) .
C23 C22 C29 C32_a 60.4(9) .
C21 C22 C29 C32_a -120.9(8) .
C23 C22 C29 C32X_b 16.4(17) .
C21 C22 C29 C32X_b -164.9(16) .
C23 C22 C29 C31X_b -118.1(14) .
C21 C22 C29 C31X_b 60.6(15) .
C23 C22 C29 C31_a -55.0(9) .
C21 C22 C29 C31_a 123.7(8) .
C23 C22 C29 C30X_b 130.6(14) .
C21 C22 C29 C30X_b -50.7(14) .
